data_1530930
loop_
_publ_author_name
'Untenecker, H.'
'Hoppe, R.'

_publ_section_title
;
 Neues ueber Oxotellurate: K3 Li3 (Te O6)
;
_journal_name_full 'Journal of the Less-Common Metals'
_journal_page_first 251
_journal_page_last 262
_journal_volume 124
_journal_year 1986
_chemical_formula_sum 'K3 Li3 O6 Te'
_chemical_name_systematic 'K3 Li3 Te O6'
_space_group_IT_number 62
_symmetry_space_group_name_Hall '-P 2ac 2n'
_symmetry_space_group_name_H-M 'P n m a'
_cell_angle_alpha 90
_cell_angle_beta 90
_cell_angle_gamma 90
_cell_formula_units_Z 4
_cell_length_a 11.695
_cell_length_b 5.987
_cell_length_c 9.689
_cell_volume 678.404
_citation_journal_id_ASTM JCOMAH
_cod_data_source_file Untenecker_JCOMAH_1986_1318.cif
_cod_data_source_block K3Li3O6Te1
_cod_original_cell_volume 678.4041
_cod_original_formula_sum 'K3 Li3 O6 Te1'
_cod_database_code 1530930

loop_
_symmetry_equiv_pos_as_xyz
x,y,z
-x+1/2,-y,z+1/2
x+1/2,-y+1/2,-z+1/2
-x,y+1/2,-z
-x,-y,-z
x-1/2,y,-z-1/2
-x-1/2,y-1/2,z-1/2
x,-y-1/2,z

loop_
_atom_site_label
_atom_site_type_symbol
_atom_site_fract_x
_atom_site_fract_y
_atom_site_fract_z
_atom_site_occupancy
_atom_site_U_iso_or_equiv
O1 O-2 0.6759 0.25 0.7395 1 0.0
K1 K+1 0.4951 0.25 0.2039 1 0.0
K2 K+1 0.4718 0.25 0.8699 1 0.0
O4 O-2 0.6576 0.0142 0.9779 1 0.0
Li1 Li+1 0.2561 0.9927 0.835 1 0.0
Te1 Te+6 0.2558 0.25 0.5856 1 0.0
Li2 Li+1 0.2507 0.25 0.088 1 0.0
O3 O-2 0.8527 0.4856 0.8411 1 0.0
O2 O-2 0.8348 0.25 0.0907 1 0.0
K3 K+1 0.5382 0.25 0.5403 1 0.0
